data_7240381
loop_
_publ_author_name
'Shi, Ju-Feng'
'Chen, Zhi-Jin'
'Zhang, Liu-Jie'
'Zhou, Kun'
'Ji, Jiu-Yu'
'Bi, Yan-Feng'

_publ_section_title
;
 A one-dimensional infinite silver alkynyl assembly
 [Ag8(C&#xE002;CtBu)5(CF3COO)3(CH3CN)]n: synthesis, crystal structure and
 properties
;
_journal_issue 27
_journal_name_full 'RSC Advances'
_journal_page_first 16045
_journal_page_last 16049
_journal_paper_doi 10.1039/D0RA01703E
_journal_volume 10
_journal_year 2020
_chemical_formula_sum 'C38 H48 Ag8 F9 N O6'
_chemical_formula_weight 1648.73
_space_group_crystal_system triclinic
_space_group_IT_number 2
_space_group_name_Hall '-P 1'
_space_group_name_H-M_alt 'P -1'
_atom_sites_solution_hydrogens geom
_audit_creation_method SHELXL-2017/1
_audit_update_record
;
2020-04-05 deposited with the CCDC.	2020-04-07 downloaded from the CCDC.
;
_cell_angle_alpha 101.9000(10)
_cell_angle_beta 92.7640(10)
_cell_angle_gamma 115.5780(10)
_cell_formula_units_Z 2
_cell_length_a 12.8132(6)
_cell_length_b 14.3594(7)
_cell_length_c 15.7145(7)
_cell_measurement_reflns_used 9975
_cell_measurement_temperature 296(2)
_cell_measurement_theta_max 25.0277
_cell_measurement_theta_min 2.3529
_cell_volume 2520.9(2)
_computing_cell_refinement 'SAINT V8.38A (Bruker AXS Inc., 2017)'
_computing_data_collection 'Bruker Instrument Service vV6.2.3'
_computing_data_reduction 'SAINT V8.38A (Bruker AXS Inc., 2017)'
_computing_structure_refinement 'SHELXL-2017/1 (Sheldrick, 2017)'
_computing_structure_solution 'SHELXT 2014/5 (Sheldrick, 2014)'
_diffrn_ambient_temperature 296(2)
_diffrn_measured_fraction_theta_full 0.991
_diffrn_measured_fraction_theta_max 0.991
_diffrn_measurement_device_type 'Bruker D8 QUEST'
_diffrn_measurement_method '\f & \w with fast scans'
_diffrn_radiation_type MoK\a
_diffrn_radiation_wavelength 0.71073
_diffrn_reflns_av_R_equivalents 0.0195
_diffrn_reflns_av_unetI/netI 0.0235
_diffrn_reflns_Laue_measured_fraction_full 0.991
_diffrn_reflns_Laue_measured_fraction_max 0.991
_diffrn_reflns_limit_h_max 15
_diffrn_reflns_limit_h_min -15
_diffrn_reflns_limit_k_max 17
_diffrn_reflns_limit_k_min -17
_diffrn_reflns_limit_l_max 18
_diffrn_reflns_limit_l_min -17
_diffrn_reflns_number 21064
_diffrn_reflns_point_group_measured_fraction_full 0.991
_diffrn_reflns_point_group_measured_fraction_max 0.991
_diffrn_reflns_theta_full 25.028
_diffrn_reflns_theta_max 25.028
_diffrn_reflns_theta_min 2.353
_exptl_absorpt_coefficient_mu 3.112
_exptl_absorpt_correction_T_max 0.7452
_exptl_absorpt_correction_T_min 0.6762
_exptl_absorpt_correction_type multi-scan
_exptl_absorpt_process_details
;
SADABS-2016/2 - Bruker AXS area detector scaling and absorption correction
;
_exptl_crystal_colour Colorless
_exptl_crystal_density_diffrn 2.172
_exptl_crystal_description Block
_exptl_crystal_F_000 1576
_exptl_crystal_size_max 0.390
_exptl_crystal_size_mid 0.360
_exptl_crystal_size_min 0.360
_refine_diff_density_max 0.783
_refine_diff_density_min -0.808
_refine_diff_density_rms 0.079
_refine_ls_extinction_method none
_refine_ls_goodness_of_fit_ref 1.024
_refine_ls_hydrogen_treatment constr
_refine_ls_matrix_type full
_refine_ls_number_parameters 682
_refine_ls_number_reflns 8831
_refine_ls_number_restraints 145
_refine_ls_restrained_S_all 1.052
_refine_ls_R_factor_all 0.0336
_refine_ls_R_factor_gt 0.0264
_refine_ls_shift/su_max 0.002
_refine_ls_shift/su_mean 0.000
_refine_ls_structure_factor_coef Fsqd
_refine_ls_weighting_details 'w=1/[\s^2^(Fo^2^)+(0.0280P)^2^+3.5034P] where P=(Fo^2^+2Fc^2^)/3'
_refine_ls_weighting_scheme calc
_refine_ls_wR_factor_gt 0.0612
_refine_ls_wR_factor_ref 0.0654
_reflns_Friedel_coverage 0.000
_reflns_number_gt 7628
_reflns_number_total 8831
_reflns_threshold_expression 'I > 2\s(I)'
_cod_data_source_file d0ra01703e2.cif
_cod_data_source_block Compound_1
_cod_depositor_comments
;
The following automatic conversions were performed:

data item '_exptl_absorpt_correction_type' value 'Multi-Scan' was
changed to 'multi-scan' in accordance with the
/home/data/users/saulius/crontab/automatic-downloads/rss-feeds/RSC/lib/dictionaries/cif_core.dic
dictionary named 'cif_core.dic' version 2.4.2 last updated on
2011-04-26.

Automatic conversion script
Id: cif_fix_values 7556 2019-12-06 15:28:31Z antanas 

 Adding full bibliography for 7240381.cif.
;
_cod_database_code 7240381
_shelx_shelxl_version_number 2017/1
_shelx_space_group_comment
;
The symmetry employed for this shelxl refinement is uniquely defined
by the following loop, which should always be used as a source of
symmetry information in preference to the above space-group names.
They are only intended as comments.
;
_shelx_estimated_absorpt_t_min 0.377
_shelx_estimated_absorpt_t_max 0.400

loop_
_space_group_symop_operation_xyz
'x, y, z'
'-x, -y, -z'

loop_
_atom_site_label
_atom_site_type_symbol
_atom_site_fract_x
_atom_site_fract_y
_atom_site_fract_z
_atom_site_U_iso_or_equiv
_atom_site_adp_type
_atom_site_occupancy
_atom_site_site_symmetry_order
_atom_site_calc_flag
_atom_site_refinement_flags_posn
_atom_site_refinement_flags_adp
_atom_site_refinement_flags_occupancy
_atom_site_disorder_assembly
_atom_site_disorder_group
Ag1 Ag 0.51100(3) 0.58008(3) 1.07895(2) 0.05722(9) Uani 1 1 d . . . . .
Ag2 Ag 0.50179(3) 0.62795(3) 0.90342(2) 0.04822(8) Uani 1 1 d . . . . .
Ag3 Ag 0.68198(3) 0.57068(3) 0.82648(2) 0.06689(11) Uani 1 1 d . . . . .
Ag4 Ag 0.46198(3) 0.50440(2) 0.72547(2) 0.04495(8) Uani 1 1 d . . . . .
Ag5 Ag 0.66812(3) 0.60929(3) 0.60954(2) 0.05786(10) Uani 1 1 d . . . . .
Ag6 Ag 0.42646(3) 0.35091(3) 0.56152(2) 0.05280(9) Uani 1 1 d . . . . .
Ag7 Ag 0.58318(3) 0.43579(2) 0.44201(2) 0.04473(8) Uani 1 1 d . . . . .
Ag8 Ag 0.45494(3) 0.26686(3) 0.27484(2) 0.06059(10) Uani 1 1 d . . . . .
C1 C 0.6394(4) 0.6057(3) 0.9681(3) 0.0493(10) Uani 1 1 d . . . . .
C2 C 0.7355(4) 0.6226(3) 0.9988(3) 0.0505(10) Uani 1 1 d . . . . .
C3 C 0.8521(4) 0.6459(4) 1.0426(3) 0.0650(12) Uani 1 1 d . . . . .
C4 C 0.9367(16) 0.7623(16) 1.0494(14) 0.110(4) Uani 0.56(2) 1 d . U P A 1
H4A H 0.939070 0.774939 0.991743 0.165 Uiso 0.56(2) 1 calc R U P A 1
H4B H 0.910717 0.807882 1.085922 0.165 Uiso 0.56(2) 1 calc R U P A 1
H4C H 1.013641 0.777130 1.074882 0.165 Uiso 0.56(2) 1 calc R U P A 1
C5 C 0.8976(17) 0.5768(17) 0.9792(16) 0.095(5) Uani 0.56(2) 1 d . U P A 1
H5A H 0.897107 0.591706 0.922410 0.142 Uiso 0.56(2) 1 calc R U P A 1
H5B H 0.976020 0.593918 1.002952 0.142 Uiso 0.56(2) 1 calc R U P A 1
H5C H 0.847555 0.502481 0.973424 0.142 Uiso 0.56(2) 1 calc R U P A 1
C6 C 0.8499(16) 0.6286(18) 1.1295(14) 0.097(4) Uani 0.56(2) 1 d . U P A 1
H6A H 0.927314 0.644720 1.154940 0.145 Uiso 0.56(2) 1 calc R U P A 1
H6B H 0.823324 0.674055 1.165515 0.145 Uiso 0.56(2) 1 calc R U P A 1
H6C H 0.797691 0.555369 1.126117 0.145 Uiso 0.56(2) 1 calc R U P A 1
C4' C 0.917(2) 0.762(2) 1.0927(18) 0.110(5) Uani 0.44(2) 1 d . U P A 2
H4'A H 0.870681 0.778273 1.133444 0.166 Uiso 0.44(2) 1 calc R U P A 2
H4'B H 0.990083 0.774252 1.124473 0.166 Uiso 0.44(2) 1 calc R U P A 2
H4'C H 0.932841 0.805967 1.052174 0.166 Uiso 0.44(2) 1 calc R U P A 2
C5' C 0.927(2) 0.626(2) 0.982(2) 0.105(5) Uani 0.44(2) 1 d . U P A 2
H5'A H 1.001168 0.643024 1.015382 0.158 Uiso 0.44(2) 1 calc R U P A 2
H5'B H 0.890615 0.552520 0.950598 0.158 Uiso 0.44(2) 1 calc R U P A 2
H5'C H 0.940418 0.670258 0.941822 0.158 Uiso 0.44(2) 1 calc R U P A 2
C6' C 0.8228(19) 0.574(2) 1.1121(17) 0.084(5) Uani 0.44(2) 1 d . U P A 2
H6'A H 0.773000 0.590534 1.149708 0.127 Uiso 0.44(2) 1 calc R U P A 2
H6'B H 0.783514 0.499971 1.081144 0.127 Uiso 0.44(2) 1 calc R U P A 2
H6'C H 0.894182 0.588555 1.146989 0.127 Uiso 0.44(2) 1 calc R U P A 2
C7 C 0.3882(4) 0.6064(3) 0.7812(3) 0.0472(9) Uani 1 1 d . . . . .
C8 C 0.3276(4) 0.6498(3) 0.7752(3) 0.0480(9) Uani 1 1 d . . . . .
C9 C 0.2488(4) 0.6982(5) 0.7681(4) 0.0705(14) Uani 1 1 d . . . . .
C10 C 0.1482(6) 0.6509(6) 0.8181(5) 0.120(3) Uani 1 1 d . . . . .
H10A H 0.096385 0.682600 0.813555 0.181 Uiso 1 1 calc R U . . .
H10B H 0.106005 0.575262 0.793516 0.181 Uiso 1 1 calc R U . . .
H10C H 0.178435 0.664991 0.878945 0.181 Uiso 1 1 calc R U . . .
C11 C 0.2059(8) 0.6787(9) 0.6733(5) 0.165(4) Uani 1 1 d . . . . .
H11A H 0.154015 0.710093 0.667848 0.248 Uiso 1 1 calc R U . . .
H11B H 0.271297 0.710142 0.643621 0.248 Uiso 1 1 calc R U . . .
H11C H 0.164724 0.603273 0.647291 0.248 Uiso 1 1 calc R U . . .
C12 C 0.3163(7) 0.8183(5) 0.8112(6) 0.123(3) Uani 1 1 d . . . . .
H12A H 0.265367 0.850921 0.806956 0.184 Uiso 1 1 calc R U . . .
H12B H 0.344081 0.829426 0.872026 0.184 Uiso 1 1 calc R U . . .
H12C H 0.381689 0.849786 0.781496 0.184 Uiso 1 1 calc R U . . .
C13 C 0.6004(3) 0.4702(3) 0.6812(2) 0.0436(9) Uani 1 1 d . . . . .
C14 C 0.6727(3) 0.4386(3) 0.6707(2) 0.0441(9) Uani 1 1 d . . . . .
C15 C 0.7575(4) 0.3941(4) 0.6568(3) 0.0583(11) Uani 1 1 d . . . . .
C16 C 0.8444(6) 0.4546(7) 0.6015(5) 0.130(3) Uani 1 1 d . . . . .
H16A H 0.899725 0.426362 0.592058 0.195 Uiso 1 1 calc R U . . .
H16B H 0.803134 0.446632 0.545750 0.195 Uiso 1 1 calc R U . . .
H16C H 0.885153 0.528801 0.631746 0.195 Uiso 1 1 calc R U . . .
C17 C 0.6912(7) 0.2793(6) 0.6102(6) 0.150(4) Uani 1 1 d . . . . .
H17A H 0.744595 0.248960 0.600609 0.225 Uiso 1 1 calc R U . . .
H17B H 0.635799 0.242547 0.645395 0.225 Uiso 1 1 calc R U . . .
H17C H 0.650256 0.272180 0.554628 0.225 Uiso 1 1 calc R U . . .
C18 C 0.8244(6) 0.4096(6) 0.7441(4) 0.108(2) Uani 1 1 d . . . . .
H18A H 0.879142 0.380741 0.734949 0.162 Uiso 1 1 calc R U . . .
H18B H 0.865930 0.484404 0.772503 0.162 Uiso 1 1 calc R U . . .
H18C H 0.770740 0.373609 0.780586 0.162 Uiso 1 1 calc R U . . .
C19 C 0.7163(4) 0.5902(3) 0.4664(3) 0.0493(10) Uani 1 1 d . . . . .
C20 C 0.8089(4) 0.6655(3) 0.4697(3) 0.0474(9) Uani 1 1 d . . . . .
C21 C 0.9250(4) 0.7521(4) 0.4696(4) 0.0690(13) Uani 1 1 d . . . . .
C22 C 0.9223(6) 0.8573(5) 0.5038(7) 0.141(3) Uani 1 1 d . . . . .
H22A H 0.997538 0.914798 0.504208 0.211 Uiso 1 1 calc R U . . .
H22B H 0.863777 0.861364 0.466389 0.211 Uiso 1 1 calc R U . . .
H22C H 0.903898 0.862450 0.562574 0.211 Uiso 1 1 calc R U . . .
C23 C 0.9523(6) 0.7371(7) 0.3763(5) 0.141(3) Uani 1 1 d . . . . .
H23A H 1.027861 0.792815 0.374511 0.212 Uiso 1 1 calc R U . . .
H23B H 0.952365 0.669128 0.357549 0.212 Uiso 1 1 calc R U . . .
H23C H 0.893832 0.739859 0.337670 0.212 Uiso 1 1 calc R U . . .
C24 C 1.0152(5) 0.7445(6) 0.5319(5) 0.110(2) Uani 1 1 d . . . . .
H24A H 1.091603 0.800610 0.532563 0.164 Uiso 1 1 calc R U . . .
H24B H 0.995367 0.751640 0.590217 0.164 Uiso 1 1 calc R U . . .
H24C H 1.015136 0.676680 0.511868 0.164 Uiso 1 1 calc R U . . .
C25 C 0.4618(4) 0.2753(3) 0.4240(2) 0.0457(9) Uani 1 1 d . . . . .
C26 C 0.4150(4) 0.1797(3) 0.4054(3) 0.0463(9) Uani 1 1 d . . . . .
C27 C 0.3649(4) 0.0623(3) 0.3919(3) 0.0555(11) Uani 1 1 d . . . . .
C28 C 0.4563(6) 0.0298(5) 0.3583(5) 0.112(2) Uani 1 1 d . . . . .
H28A H 0.426811 -0.045986 0.348740 0.168 Uiso 1 1 calc R U . . .
H28B H 0.473607 0.049293 0.303907 0.168 Uiso 1 1 calc R U . . .
H28C H 0.526370 0.065486 0.401002 0.168 Uiso 1 1 calc R U . . .
C29 C 0.2560(6) 0.0052(4) 0.3252(5) 0.111(2) Uani 1 1 d . . . . .
H29A H 0.225816 -0.070336 0.317942 0.167 Uiso 1 1 calc R U . . .
H29B H 0.198515 0.027235 0.344917 0.167 Uiso 1 1 calc R U . . .
H29C H 0.273776 0.022023 0.269984 0.167 Uiso 1 1 calc R U . . .
C30 C 0.3403(7) 0.0350(4) 0.4793(4) 0.102(2) Uani 1 1 d . . . . .
H30A H 0.307846 -0.040880 0.470996 0.153 Uiso 1 1 calc R U . . .
H30B H 0.411920 0.069430 0.520273 0.153 Uiso 1 1 calc R U . . .
H30C H 0.285514 0.059055 0.501912 0.153 Uiso 1 1 calc R U . . .
C31 C 0.4069(5) 0.7339(4) 1.0640(3) 0.0703(14) Uani 1 1 d . . . . .
C32 C 0.3517(9) 0.8072(7) 1.0963(5) 0.107(2) Uani 1 1 d . . . . .
C33 C 0.8608(4) 0.7766(4) 0.7722(3) 0.0624(12) Uani 1 1 d . . . . .
C34 C 0.9644(6) 0.8869(6) 0.8067(5) 0.099(2) Uani 1 1 d . . . . .
C35 C 0.3536(4) 0.2478(3) 0.7226(3) 0.0531(10) Uani 1 1 d . U . . .
C36 C 0.3101(7) 0.1493(5) 0.7586(4) 0.090(2) Uani 1 1 d . U . . .
C37 C 0.3172(5) 0.0956(4) 0.0802(4) 0.0784(15) Uani 1 1 d . . . . .
C38 C 0.2664(8) 0.0326(6) -0.0086(4) 0.141(3) Uani 1 1 d . . . . .
H38A H 0.229451 0.066025 -0.037249 0.212 Uiso 1 1 calc R U . . .
H38B H 0.209147 -0.037458 -0.007545 0.212 Uiso 1 1 calc R U . . .
H38C H 0.326704 0.027297 -0.040152 0.212 Uiso 1 1 calc R U . . .
O1 O 0.4032(4) 0.6733(3) 1.1099(3) 0.0885(12) Uani 1 1 d . . . . .
O2 O 0.4469(4) 0.7448(4) 0.9953(2) 0.0993(14) Uani 1 1 d . . . . .
O3 O 0.8606(16) 0.7080(18) 0.8096(17) 0.089(4) Uani 0.81(9) 1 d . . P B 1
O3' O 0.831(7) 0.737(6) 0.830(3) 0.07(2) Uani 0.19(9) 1 d . . P B 2
O4 O 0.7970(3) 0.7666(3) 0.7072(3) 0.0871(12) Uani 1 1 d . . . . .
O5 O 0.3729(3) 0.3338(2) 0.77421(18) 0.0557(7) Uani 1 1 d . . . . .
O6 O 0.3602(3) 0.2289(2) 0.6442(2) 0.0748(10) Uani 1 1 d . . . . .
N1 N 0.3558(4) 0.1453(4) 0.1485(3) 0.0887(14) Uani 1 1 d . . . . .
F1 F 0.2622(10) 0.7933(10) 1.0441(7) 0.148(3) Uani 0.645(11) 1 d . U P C 1
F2 F 0.4320(11) 0.9117(8) 1.1018(9) 0.150(3) Uani 0.645(11) 1 d . U P C 1
F3 F 0.3236(11) 0.8111(9) 1.1747(7) 0.131(3) Uani 0.645(11) 1 d . U P C 1
F1' F 0.367(2) 0.8771(19) 1.0552(14) 0.141(4) Uani 0.355(11) 1 d . U P C 2
F2' F 0.395(2) 0.8541(17) 1.1802(15) 0.147(4) Uani 0.355(11) 1 d . U P C 2
F3' F 0.2305(17) 0.7395(16) 1.0878(13) 0.144(4) Uani 0.355(11) 1 d . U P C 2
F4 F 0.9605(8) 0.9300(6) 0.8906(6) 0.157(3) Uani 0.718(9) 1 d . U P D 1
F5 F 0.9720(7) 0.9562(6) 0.7604(7) 0.147(3) Uani 0.718(9) 1 d . U P D 1
F6 F 1.0663(5) 0.8871(6) 0.8107(7) 0.133(3) Uani 0.718(9) 1 d . U P D 1
F4' F 1.032(2) 0.893(2) 0.8715(17) 0.156(5) Uani 0.282(9) 1 d . U P D 2
F5' F 0.938(2) 0.9604(16) 0.8183(19) 0.135(5) Uani 0.282(9) 1 d . U P D 2
F6' F 1.0442(18) 0.8822(17) 0.7477(17) 0.156(5) Uani 0.282(9) 1 d . U P D 2
F7 F 0.2192(13) 0.0688(9) 0.7093(8) 0.137(4) Uani 0.590(13) 1 d . U P E 1
F8 F 0.2872(13) 0.1617(12) 0.8385(10) 0.124(4) Uani 0.590(13) 1 d . U P E 1
F9 F 0.3962(11) 0.1118(9) 0.7554(7) 0.116(3) Uani 0.590(13) 1 d . U P E 1
F7' F 0.327(2) 0.0766(11) 0.7238(11) 0.125(4) Uani 0.410(13) 1 d . U P E 2
F8' F 0.1872(17) 0.1066(13) 0.7441(12) 0.140(5) Uani 0.410(13) 1 d . U P E 2
F9' F 0.3416(15) 0.1768(15) 0.8466(13) 0.110(4) Uani 0.410(13) 1 d . U P E 2

loop_
_atom_site_aniso_label
_atom_site_aniso_U_11
_atom_site_aniso_U_22
_atom_site_aniso_U_33
_atom_site_aniso_U_23
_atom_site_aniso_U_13
_atom_site_aniso_U_12
Ag1 0.0808(2) 0.0555(2) 0.03901(18) 0.01025(15) 0.01317(16) 0.03445(18)
Ag2 0.0629(2) 0.05330(18) 0.03399(16) 0.00989(13) 0.00606(13) 0.03187(16)
Ag3 0.0547(2) 0.0943(3) 0.03752(18) 0.00350(18) 0.00833(14) 0.02654(19)
Ag4 0.05640(18) 0.04955(17) 0.03626(16) 0.00851(13) 0.01007(13) 0.03130(15)
Ag5 0.0643(2) 0.0561(2) 0.04097(18) 0.01259(15) 0.00670(15) 0.01623(16)
Ag6 0.0726(2) 0.05043(18) 0.03776(17) 0.01242(14) 0.01332(15) 0.02891(16)
Ag7 0.05201(17) 0.03461(15) 0.03928(16) 0.00843(12) 0.00399(12) 0.01281(13)
Ag8 0.0781(2) 0.0552(2) 0.03879(18) 0.00555(15) 0.01226(16) 0.02385(18)
C1 0.053(2) 0.059(3) 0.034(2) 0.0104(18) 0.0083(18) 0.023(2)
C2 0.057(3) 0.055(2) 0.039(2) 0.0137(19) 0.0100(19) 0.024(2)
C3 0.055(3) 0.086(4) 0.049(3) 0.017(2) 0.002(2) 0.028(3)
C4 0.077(7) 0.120(7) 0.104(9) 0.028(9) -0.012(7) 0.021(6)
C5 0.063(9) 0.122(11) 0.095(6) -0.004(11) -0.001(7) 0.053(8)
C6 0.063(7) 0.131(10) 0.087(8) 0.039(10) 0.001(6) 0.030(8)
C4' 0.076(7) 0.119(8) 0.106(9) 0.020(10) -0.010(8) 0.023(7)
C5' 0.070(8) 0.133(11) 0.097(7) 0.012(11) -0.004(7) 0.040(8)
C6' 0.059(8) 0.115(12) 0.081(10) 0.059(10) -0.004(7) 0.028(9)
C7 0.051(2) 0.059(2) 0.041(2) 0.0149(19) 0.0123(17) 0.032(2)
C8 0.053(2) 0.063(3) 0.035(2) 0.0112(19) 0.0072(17) 0.032(2)
C9 0.070(3) 0.091(4) 0.076(3) 0.025(3) 0.016(3) 0.057(3)
C10 0.082(4) 0.151(7) 0.178(8) 0.074(6) 0.058(5) 0.079(5)
C11 0.195(9) 0.311(13) 0.092(5) 0.055(7) 0.008(5) 0.206(10)
C12 0.128(6) 0.094(5) 0.188(8) 0.041(5) 0.045(6) 0.084(5)
C13 0.048(2) 0.046(2) 0.036(2) 0.0098(17) 0.0140(17) 0.0203(19)
C14 0.047(2) 0.044(2) 0.037(2) 0.0085(17) 0.0118(17) 0.0164(18)
C15 0.061(3) 0.068(3) 0.057(3) 0.012(2) 0.010(2) 0.041(2)
C16 0.131(6) 0.199(8) 0.159(7) 0.106(7) 0.100(6) 0.130(6)
C17 0.122(6) 0.088(5) 0.224(10) -0.042(6) -0.036(6) 0.075(5)
C18 0.104(5) 0.169(7) 0.088(5) 0.040(5) 0.016(4) 0.091(5)
C19 0.055(2) 0.047(2) 0.042(2) 0.0141(18) 0.0103(18) 0.018(2)
C20 0.050(2) 0.046(2) 0.051(2) 0.0183(19) 0.0148(18) 0.023(2)
C21 0.050(3) 0.055(3) 0.098(4) 0.033(3) 0.017(3) 0.013(2)
C22 0.087(5) 0.045(3) 0.264(11) 0.040(5) 0.006(6) 0.009(3)
C23 0.095(5) 0.177(8) 0.130(7) 0.072(6) 0.057(5) 0.023(5)
C24 0.054(3) 0.116(5) 0.154(7) 0.054(5) 0.005(4) 0.027(3)
C25 0.062(2) 0.035(2) 0.031(2) 0.0043(16) 0.0083(17) 0.0161(19)
C26 0.060(2) 0.038(2) 0.038(2) 0.0060(17) 0.0088(18) 0.0213(19)
C27 0.071(3) 0.032(2) 0.056(3) 0.0084(19) 0.010(2) 0.018(2)
C28 0.139(6) 0.057(3) 0.157(7) 0.027(4) 0.060(5) 0.056(4)
C29 0.117(5) 0.049(3) 0.124(6) 0.012(3) -0.026(4) 0.006(3)
C30 0.174(7) 0.049(3) 0.083(4) 0.028(3) 0.040(4) 0.042(4)
C31 0.097(4) 0.076(3) 0.049(3) 0.003(3) 0.012(3) 0.055(3)
C32 0.181(8) 0.115(6) 0.068(4) 0.024(4) 0.034(5) 0.105(6)
C33 0.049(3) 0.061(3) 0.063(3) 0.009(2) 0.002(2) 0.015(2)
C34 0.074(4) 0.092(5) 0.103(6) 0.018(4) -0.018(4) 0.018(4)
C35 0.062(3) 0.043(2) 0.045(2) 0.017(2) 0.008(2) 0.013(2)
C36 0.130(6) 0.054(3) 0.065(4) 0.024(3) 0.019(4) 0.017(4)
C37 0.099(4) 0.060(3) 0.055(3) 0.011(3) -0.001(3) 0.020(3)
C38 0.208(9) 0.100(5) 0.055(4) 0.000(4) -0.037(5) 0.028(6)
O1 0.123(3) 0.094(3) 0.087(3) 0.035(2) 0.044(2) 0.074(3)
O2 0.172(4) 0.114(3) 0.059(2) 0.019(2) 0.034(3) 0.107(3)
O3 0.060(5) 0.093(7) 0.104(6) 0.047(6) 0.008(5) 0.018(5)
O3' 0.05(2) 0.08(2) 0.045(19) 0.027(15) -0.003(10) 0.007(14)
O4 0.092(3) 0.060(2) 0.079(3) 0.0052(19) -0.030(2) 0.0166(19)
O5 0.076(2) 0.0462(17) 0.0425(16) 0.0156(14) 0.0148(14) 0.0225(15)
O6 0.115(3) 0.0486(18) 0.0426(19) 0.0131(15) 0.0173(18) 0.0192(18)
N1 0.092(3) 0.081(3) 0.055(3) -0.001(2) 0.005(2) 0.012(3)
F1 0.166(7) 0.186(8) 0.148(6) 0.026(5) 0.020(6) 0.137(6)
F2 0.220(9) 0.106(6) 0.161(7) 0.020(5) 0.049(6) 0.111(6)
F3 0.201(8) 0.145(7) 0.104(4) 0.031(5) 0.082(6) 0.125(6)
F1' 0.202(9) 0.134(8) 0.144(8) 0.036(7) 0.040(7) 0.125(7)
F2' 0.218(10) 0.134(8) 0.120(6) 0.002(6) 0.064(8) 0.117(8)
F3' 0.169(7) 0.175(8) 0.150(8) 0.036(6) 0.040(7) 0.134(7)
F4 0.139(5) 0.115(4) 0.137(6) -0.052(4) -0.017(5) 0.026(4)
F5 0.117(5) 0.078(3) 0.191(7) 0.050(5) -0.039(5) -0.005(3)
F6 0.055(3) 0.120(4) 0.179(8) 0.004(6) -0.019(4) 0.016(3)
F4' 0.097(6) 0.130(6) 0.162(8) -0.011(7) -0.028(7) 0.005(6)
F5' 0.127(7) 0.070(6) 0.161(9) -0.005(7) -0.023(7) 0.023(6)
F6' 0.088(6) 0.116(6) 0.180(8) 0.010(7) -0.012(7) -0.014(5)
F7 0.145(7) 0.074(5) 0.127(7) 0.048(5) 0.012(6) -0.017(5)
F8 0.168(8) 0.095(5) 0.090(5) 0.057(4) 0.051(6) 0.024(6)
F9 0.147(7) 0.078(5) 0.137(6) 0.041(5) 0.006(5) 0.058(5)
F7' 0.163(9) 0.060(5) 0.141(7) 0.042(5) 0.023(7) 0.035(6)
F8' 0.137(8) 0.086(7) 0.134(8) 0.050(6) 0.037(6) -0.017(6)
F9' 0.145(9) 0.085(6) 0.083(5) 0.065(4) 0.010(7) 0.019(7)

loop_
_atom_type_symbol
_atom_type_description
_atom_type_scat_dispersion_real
_atom_type_scat_dispersion_imag
_atom_type_scat_source
C C 0.0033 0.0016 'International Tables Vol C Tables 4.2.6.8 and 6.1.1.4'
Ag Ag -0.8971 1.1015 'International Tables Vol C Tables 4.2.6.8 and 6.1.1.4'
F F 0.0171 0.0103 'International Tables Vol C Tables 4.2.6.8 and 6.1.1.4'
N N 0.0061 0.0033 'International Tables Vol C Tables 4.2.6.8 and 6.1.1.4'
O O 0.0106 0.0060 'International Tables Vol C Tables 4.2.6.8 and 6.1.1.4'
H H 0.0000 0.0000 'International Tables Vol C Tables 4.2.6.8 and 6.1.1.4'

loop_
_geom_angle_atom_site_label_1
_geom_angle_atom_site_label_2
_geom_angle_atom_site_label_3
_geom_angle
_geom_angle_site_symmetry_1
_geom_angle_site_symmetry_3
_geom_angle_publ_flag
O1 Ag1 C1 123.19(14) . . ?
O1 Ag1 O5 90.41(13) . 2_667 ?
C1 Ag1 O5 109.93(12) . 2_667 ?
O1 Ag1 C1 103.09(15) . 2_667 ?
C1 Ag1 C1 106.32(12) . 2_667 ?
O5 Ag1 C1 124.70(11) 2_667 2_667 ?
O1 Ag1 Ag1 130.12(11) . 2_667 ?
C1 Ag1 Ag1 53.45(10) . 2_667 ?
O5 Ag1 Ag1 139.43(7) 2_667 2_667 ?
C1 Ag1 Ag1 52.87(9) 2_667 2_667 ?
O1 Ag1 Ag2 83.91(10) . . ?
C1 Ag1 Ag2 45.73(10) . . ?
O5 Ag1 Ag2 138.69(7) 2_667 . ?
C1 Ag1 Ag2 96.33(9) 2_667 . ?
Ag1 Ag1 Ag2 60.823(13) 2_667 . ?
O1 Ag1 Ag2 137.35(10) . 2_667 ?
C1 Ag1 Ag2 96.59(10) . 2_667 ?
O5 Ag1 Ag2 89.57(7) 2_667 2_667 ?
C1 Ag1 Ag2 45.58(10) 2_667 2_667 ?
Ag1 Ag1 Ag2 60.625(13) 2_667 2_667 ?
Ag2 Ag1 Ag2 121.448(12) . 2_667 ?
O1 Ag1 Ag3 79.44(10) . 2_667 ?
C1 Ag1 Ag3 151.02(10) . 2_667 ?
O5 Ag1 Ag3 85.54(7) 2_667 2_667 ?
C1 Ag1 Ag3 46.64(9) 2_667 2_667 ?
Ag1 Ag1 Ag3 98.738(18) 2_667 2_667 ?
Ag2 Ag1 Ag3 132.776(16) . 2_667 ?
Ag2 Ag1 Ag3 58.035(12) 2_667 2_667 ?
C1 Ag2 C7 150.41(14) . . ?
C1 Ag2 O2 113.49(15) . . ?
C7 Ag2 O2 95.65(15) . . ?
C1 Ag2 Ag4 103.40(11) . . ?
C7 Ag2 Ag4 47.35(10) . . ?
O2 Ag2 Ag4 143.00(10) . . ?
C1 Ag2 Ag1 53.41(10) . . ?
C7 Ag2 Ag1 146.46(10) . . ?
O2 Ag2 Ag1 75.21(9) . . ?
Ag4 Ag2 Ag1 133.597(15) . . ?
C1 Ag2 Ag1 53.80(11) . 2_667 ?
C7 Ag2 Ag1 111.30(11) . 2_667 ?
O2 Ag2 Ag1 129.52(10) . 2_667 ?
Ag4 Ag2 Ag1 75.255(12) . 2_667 ?
Ag1 Ag2 Ag1 58.552(12) . 2_667 ?
C1 Ag2 Ag3 50.42(10) . . ?
C7 Ag2 Ag3 100.90(10) . . ?
O2 Ag2 Ag3 152.04(13) . . ?
Ag4 Ag2 Ag3 57.579(10) . . ?
Ag1 Ag2 Ag3 101.443(13) . . ?
Ag1 Ag2 Ag3 64.017(12) 2_667 . ?
O3' Ag3 C1 99(2) . . ?
O3' Ag3 C13 111.0(12) . . ?
C1 Ag3 C13 143.87(14) . . ?
C1 Ag3 O3 111.5(8) . . ?
C13 Ag3 O3 102.8(7) . . ?
O3' Ag3 C2 87.0(10) . . ?
C1 Ag3 C2 27.23(13) . . ?
C13 Ag3 C2 161.50(13) . . ?
O3 Ag3 C2 93.2(6) . . ?
O3' Ag3 Ag4 118(2) . . ?
C1 Ag3 Ag4 100.72(11) . . ?
C13 Ag3 Ag4 47.88(10) . . ?
O3 Ag3 Ag4 125.0(3) . . ?
C2 Ag3 Ag4 127.81(10) . . ?
O3' Ag3 Ag2 102(3) . . ?
C1 Ag3 Ag2 45.94(11) . . ?
C13 Ag3 Ag2 106.96(10) . . ?
O3 Ag3 Ag2 119.1(10) . . ?
C2 Ag3 Ag2 72.11(10) . . ?
Ag4 Ag3 Ag2 59.079(11) . . ?
C1 Ag3 Ag1 49.99(11) . 2_667 ?
C13 Ag3 Ag1 97.55(9) . 2_667 ?
O3 Ag3 Ag1 159.1(5) . 2_667 ?
C2 Ag3 Ag1 65.89(9) . 2_667 ?
Ag4 Ag3 Ag1 73.051(13) . 2_667 ?
Ag2 Ag3 Ag1 57.947(11) . 2_667 ?
C7 Ag4 C13 154.62(16) . . ?
C7 Ag4 O5 109.85(13) . . ?
C13 Ag4 O5 91.04(12) . . ?
C7 Ag4 Ag3 109.10(11) . . ?
C13 Ag4 Ag3 54.14(10) . . ?
O5 Ag4 Ag3 91.99(7) . . ?
C7 Ag4 Ag2 50.44(11) . . ?
C13 Ag4 Ag2 117.48(10) . . ?
O5 Ag4 Ag2 90.84(7) . . ?
Ag3 Ag4 Ag2 63.343(11) . . ?
C7 Ag4 Ag6 137.94(11) . . ?
C13 Ag4 Ag6 58.06(10) . . ?
O5 Ag4 Ag6 79.72(7) . . ?
Ag3 Ag4 Ag6 111.410(14) . . ?
Ag2 Ag4 Ag6 169.214(14) . . ?
C7 Ag4 Ag8 53.02(11) . 2_666 ?
C13 Ag4 Ag8 103.58(10) . 2_666 ?
O5 Ag4 Ag8 160.50(7) . 2_666 ?
Ag3 Ag4 Ag8 86.406(15) . 2_666 ?
Ag2 Ag4 Ag8 71.078(11) . 2_666 ?
Ag6 Ag4 Ag8 118.915(13) . 2_666 ?
C7 Ag4 Ag7 83.23(10) . 2_666 ?
C13 Ag4 Ag7 92.96(10) . 2_666 ?
O5 Ag4 Ag7 133.27(7) . 2_666 ?
Ag3 Ag4 Ag7 126.957(15) . 2_666 ?
Ag2 Ag4 Ag7 127.129(13) . 2_666 ?
Ag6 Ag4 Ag7 63.656(11) . 2_666 ?
Ag8 Ag4 Ag7 59.768(10) 2_666 2_666 ?
C7 Ag4 Ag5 114.14(11) . . ?
C13 Ag4 Ag5 45.82(10) . . ?
O5 Ag4 Ag5 135.90(7) . . ?
Ag3 Ag4 Ag5 71.241(12) . . ?
Ag2 Ag4 Ag5 114.766(14) . . ?
Ag6 Ag4 Ag5 70.010(11) . . ?
Ag8 Ag4 Ag5 61.534(11) 2_666 . ?
Ag7 Ag4 Ag5 57.228(10) 2_666 . ?
O4 Ag5 C13 110.15(14) . . ?
O4 Ag5 C19 113.86(15) . . ?
C13 Ag5 C19 123.81(14) . . ?
O4 Ag5 Ag7 156.39(11) . . ?
C13 Ag5 Ag7 85.73(9) . . ?
C19 Ag5 Ag7 43.48(10) . . ?
O4 Ag5 Ag7 120.50(11) . 2_666 ?
C13 Ag5 Ag7 89.10(10) . 2_666 ?
C19 Ag5 Ag7 96.99(11) . 2_666 ?
Ag7 Ag5 Ag7 75.578(13) . 2_666 ?
O4 Ag5 Ag6 111.73(9) . 2_666 ?
C13 Ag5 Ag6 134.90(10) . 2_666 ?
C19 Ag5 Ag6 48.60(10) . 2_666 ?
Ag7 Ag5 Ag6 61.092(11) . 2_666 ?
Ag7 Ag5 Ag6 55.293(10) 2_666 2_666 ?
O4 Ag5 Ag8 65.75(11) . 2_666 ?
C13 Ag5 Ag8 92.53(9) . 2_666 ?
C19 Ag5 Ag8 136.74(10) . 2_666 ?
Ag7 Ag5 Ag8 132.944(15) . 2_666 ?
Ag7 Ag5 Ag8 57.369(11) 2_666 2_666 ?
Ag6 Ag5 Ag8 89.797(13) 2_666 2_666 ?
O4 Ag5 Ag4 102.59(11) . . ?
C13 Ag5 Ag4 40.84(9) . . ?
C19 Ag5 Ag4 143.07(10) . . ?
Ag7 Ag5 Ag4 100.791(12) . . ?
Ag7 Ag5 Ag4 57.408(10) 2_666 . ?
Ag6 Ag5 Ag4 112.669(14) 2_666 . ?
Ag8 Ag5 Ag4 54.786(10) 2_666 . ?
O6 Ag6 C25 111.12(12) . . ?
O6 Ag6 C19 109.97(14) . 2_666 ?
C25 Ag6 C19 107.80(14) . 2_666 ?
O6 Ag6 C13 89.80(12) . . ?
C25 Ag6 C13 118.17(13) . . ?
C19 Ag6 C13 118.48(14) 2_666 . ?
O6 Ag6 Ag7 147.19(10) . . ?
C25 Ag6 Ag7 45.99(9) . . ?
C19 Ag6 Ag7 100.75(10) 2_666 . ?
C13 Ag6 Ag7 85.39(8) . . ?
O6 Ag6 Ag4 84.22(8) . . ?
C25 Ag6 Ag4 159.54(10) . . ?
C19 Ag6 Ag4 77.74(10) 2_666 . ?
C13 Ag6 Ag4 45.96(9) . . ?
Ag7 Ag6 Ag4 114.082(14) . . ?
O6 Ag6 Ag7 135.84(9) . 2_666 ?
C25 Ag6 Ag7 110.34(9) . 2_666 ?
C19 Ag6 Ag7 41.44(10) 2_666 2_666 ?
C13 Ag6 Ag7 83.77(9) . 2_666 ?
Ag7 Ag6 Ag7 75.872(12) . 2_666 ?
Ag4 Ag6 Ag7 60.356(10) . 2_666 ?
O6 Ag6 Ag5 137.61(9) . 2_666 ?
C25 Ag6 Ag5 61.62(10) . 2_666 ?
C19 Ag6 Ag5 47.90(10) 2_666 2_666 ?
C13 Ag6 Ag5 131.65(9) . 2_666 ?
Ag7 Ag6 Ag5 60.171(11) . 2_666 ?
Ag4 Ag6 Ag5 116.339(14) . 2_666 ?
Ag7 Ag6 Ag5 57.046(10) 2_666 2_666 ?
C19 Ag7 C25 173.68(16) . . ?
C19 Ag7 Ag6 125.66(11) . . ?
C25 Ag7 Ag6 54.26(10) . . ?
C19 Ag7 Ag8 132.38(11) . . ?
C25 Ag7 Ag8 50.35(10) . . ?
Ag6 Ag7 Ag8 99.840(13) . . ?
C19 Ag7 Ag5 51.43(11) . . ?
C25 Ag7 Ag5 127.30(10) . . ?
Ag6 Ag7 Ag5 74.449(12) . . ?
Ag8 Ag7 Ag5 168.781(16) . . ?
C19 Ag7 Ag5 119.93(12) . 2_666 ?
C25 Ag7 Ag5 66.21(12) . 2_666 ?
Ag6 Ag7 Ag5 64.536(11) . 2_666 ?
Ag8 Ag7 Ag5 64.374(12) . 2_666 ?
Ag5 Ag7 Ag5 104.421(12) . 2_666 ?
C19 Ag7 Ag4 79.07(11) . 2_666 ?
C25 Ag7 Ag4 105.83(10) . 2_666 ?
Ag6 Ag7 Ag4 129.855(14) . 2_666 ?
Ag8 Ag7 Ag4 59.280(11) . 2_666 ?
Ag5 Ag7 Ag4 116.779(13) . 2_666 ?
Ag5 Ag7 Ag4 65.365(10) 2_666 2_666 ?
C19 Ag7 Ag6 49.50(12) . 2_666 ?
C25 Ag7 Ag6 136.57(12) . 2_666 ?
Ag6 Ag7 Ag6 104.128(12) . 2_666 ?
Ag8 Ag7 Ag6 111.401(13) . 2_666 ?
Ag5 Ag7 Ag6 61.860(11) . 2_666 ?
Ag5 Ag7 Ag6 70.439(12) 2_666 2_666 ?
Ag4 Ag7 Ag6 55.989(9) 2_666 2_666 ?
N1 Ag8 C25 137.05(15) . . ?
N1 Ag8 C7 99.64(16) . 2_666 ?
C25 Ag8 C7 121.55(14) . 2_666 ?
N1 Ag8 C26 110.36(15) . . ?
C25 Ag8 C26 27.69(12) . . ?
C7 Ag8 C26 141.24(13) 2_666 . ?
N1 Ag8 Ag4 116.94(13) . 2_666 ?
C25 Ag8 Ag4 101.73(9) . 2_666 ?
C7 Ag8 Ag4 45.06(9) 2_666 2_666 ?
C26 Ag8 Ag4 129.17(9) . 2_666 ?
N1 Ag8 Ag7 177.49(15) . . ?
C25 Ag8 Ag7 44.21(9) . . ?
C7 Ag8 Ag7 79.80(10) 2_666 . ?
C26 Ag8 Ag7 71.20(9) . . ?
Ag4 Ag8 Ag7 60.952(11) 2_666 . ?
N1 Ag8 Ag5 119.85(14) . 2_666 ?
C25 Ag8 Ag5 60.92(10) . 2_666 ?
C7 Ag8 Ag5 108.39(10) 2_666 2_666 ?
C26 Ag8 Ag5 77.67(9) . 2_666 ?
Ag4 Ag8 Ag5 63.683(11) 2_666 2_666 ?
Ag7 Ag8 Ag5 58.257(11) . 2_666 ?
C2 C1 Ag2 160.2(4) . . ?
C2 C1 Ag3 90.7(3) . . ?
Ag2 C1 Ag3 83.63(13) . . ?
C2 C1 Ag1 110.4(3) . . ?
Ag2 C1 Ag1 80.86(14) . . ?
Ag3 C1 Ag1 154.0(2) . . ?
C2 C1 Ag1 117.6(3) . 2_667 ?
Ag2 C1 Ag1 80.63(14) . 2_667 ?
Ag3 C1 Ag1 83.37(13) . 2_667 ?
Ag1 C1 Ag1 73.68(12) . 2_667 ?
C1 C2 C3 176.2(5) . . ?
C1 C2 Ag3 62.1(3) . . ?
C3 C2 Ag3 121.7(3) . . ?
C6 C3 C2 112.7(8) . . ?
C5' C3 C2 114.2(12) . . ?
C5' C3 C4' 106.5(12) . . ?
C2 C3 C4' 110.4(10) . . ?
C6 C3 C4 108.6(9) . . ?
C2 C3 C4 108.8(8) . . ?
C6 C3 C5 113.3(13) . . ?
C2 C3 C5 106.8(8) . . ?
C4 C3 C5 106.3(10) . . ?
C5' C3 C6' 113.4(16) . . ?
C2 C3 C6' 103.9(8) . . ?
C4' C3 C6' 108.4(11) . . ?
C3 C4 H4A 109.5 . . ?
C3 C4 H4B 109.5 . . ?
H4A C4 H4B 109.5 . . ?
C3 C4 H4C 109.5 . . ?
H4A C4 H4C 109.5 . . ?
H4B C4 H4C 109.5 . . ?
C3 C5 H5A 109.5 . . ?
C3 C5 H5B 109.5 . . ?
H5A C5 H5B 109.5 . . ?
C3 C5 H5C 109.5 . . ?
H5A C5 H5C 109.5 . . ?
H5B C5 H5C 109.5 . . ?
C3 C6 H6A 109.5 . . ?
C3 C6 H6B 109.5 . . ?
H6A C6 H6B 109.5 . . ?
C3 C6 H6C 109.5 . . ?
H6A C6 H6C 109.5 . . ?
H6B C6 H6C 109.5 . . ?
C3 C4' H4'A 109.5 . . ?
C3 C4' H4'B 109.5 . . ?
H4'A C4' H4'B 109.5 . . ?
C3 C4' H4'C 109.5 . . ?
H4'A C4' H4'C 109.5 . . ?
H4'B C4' H4'C 109.5 . . ?
C3 C5' H5'A 109.5 . . ?
C3 C5' H5'B 109.5 . . ?
H5'A C5' H5'B 109.5 . . ?
C3 C5' H5'C 109.5 . . ?
H5'A C5' H5'C 109.5 . . ?
H5'B C5' H5'C 109.5 . . ?
C3 C6' H6'A 109.5 . . ?
C3 C6' H6'B 109.5 . . ?
H6'A C6' H6'B 109.5 . . ?
C3 C6' H6'C 109.5 . . ?
H6'A C6' H6'C 109.5 . . ?
H6'B C6' H6'C 109.5 . . ?
C8 C7 Ag4 151.9(3) . . ?
C8 C7 Ag2 125.8(3) . . ?
Ag4 C7 Ag2 82.21(13) . . ?
C8 C7 Ag8 93.0(3) . 2_666 ?
Ag4 C7 Ag8 81.92(13) . 2_666 ?
Ag2 C7 Ag8 94.28(15) . 2_666 ?
C7 C8 C9 177.2(5) . . ?
C8 C9 C11 108.7(5) . . ?
C8 C9 C10 109.4(4) . . ?
C11 C9 C10 111.4(6) . . ?
C8 C9 C12 108.7(5) . . ?
C11 C9 C12 110.6(6) . . ?
C10 C9 C12 107.9(5) . . ?
C9 C10 H10A 109.5 . . ?
C9 C10 H10B 109.5 . . ?
H10A C10 H10B 109.5 . . ?
C9 C10 H10C 109.5 . . ?
H10A C10 H10C 109.5 . . ?
H10B C10 H10C 109.5 . . ?
C9 C11 H11A 109.5 . . ?
C9 C11 H11B 109.5 . . ?
H11A C11 H11B 109.5 . . ?
C9 C11 H11C 109.5 . . ?
H11A C11 H11C 109.5 . . ?
H11B C11 H11C 109.5 . . ?
C9 C12 H12A 109.5 . . ?
C9 C12 H12B 109.5 . . ?
H12A C12 H12B 109.5 . . ?
C9 C12 H12C 109.5 . . ?
H12A C12 H12C 109.5 . . ?
H12B C12 H12C 109.5 . . ?
C14 C13 Ag4 165.3(3) . . ?
C14 C13 Ag3 95.5(3) . . ?
Ag4 C13 Ag3 77.98(12) . . ?
C14 C13 Ag5 100.7(3) . . ?
Ag4 C13 Ag5 93.34(15) . . ?
Ag3 C13 Ag5 99.07(14) . . ?
C14 C13 Ag6 107.2(3) . . ?
Ag4 C13 Ag6 75.98(12) . . ?
Ag3 C13 Ag6 151.73(17) . . ?
Ag5 C13 Ag6 93.26(13) . . ?
C13 C14 C15 177.2(4) . . ?
C14 C15 C17 108.2(4) . . ?
C14 C15 C18 109.6(4) . . ?
C17 C15 C18 111.5(6) . . ?
C14 C15 C16 108.8(4) . . ?
C17 C15 C16 110.5(6) . . ?
C18 C15 C16 108.2(5) . . ?
C15 C16 H16A 109.5 . . ?
C15 C16 H16B 109.5 . . ?
H16A C16 H16B 109.5 . . ?
C15 C16 H16C 109.5 . . ?
H16A C16 H16C 109.5 . . ?
H16B C16 H16C 109.5 . . ?
C15 C17 H17A 109.5 . . ?
C15 C17 H17B 109.5 . . ?
H17A C17 H17B 109.5 . . ?
C15 C17 H17C 109.5 . . ?
H17A C17 H17C 109.5 . . ?
H17B C17 H17C 109.5 . . ?
C15 C18 H18A 109.5 . . ?
C15 C18 H18B 109.5 . . ?
H18A C18 H18B 109.5 . . ?
C15 C18 H18C 109.5 . . ?
H18A C18 H18C 109.5 . . ?
H18B C18 H18C 109.5 . . ?
C20 C19 Ag7 162.6(4) . . ?
C20 C19 Ag5 106.5(3) . . ?
Ag7 C19 Ag5 85.09(14) . . ?
C20 C19 Ag6 104.9(3) . 2_666 ?
Ag7 C19 Ag6 89.06(15) . 2_666 ?
Ag5 C19 Ag6 83.50(14) . 2_666 ?
C19 C20 C21 175.6(5) . . ?
C20 C21 C22 108.3(4) . . ?
C20 C21 C23 107.9(5) . . ?
C22 C21 C23 112.8(6) . . ?
C20 C21 C24 108.4(4) . . ?
C22 C21 C24 109.0(6) . . ?
C23 C21 C24 110.3(6) . . ?
C21 C22 H22A 109.5 . . ?
C21 C22 H22B 109.5 . . ?
H22A C22 H22B 109.5 . . ?
C21 C22 H22C 109.5 . . ?
H22A C22 H22C 109.5 . . ?
H22B C22 H22C 109.5 . . ?
C21 C23 H23A 109.5 . . ?
C21 C23 H23B 109.5 . . ?
H23A C23 H23B 109.5 . . ?
C21 C23 H23C 109.5 . . ?
H23A C23 H23C 109.5 . . ?
H23B C23 H23C 109.5 . . ?
C21 C24 H24A 109.5 . . ?
C21 C24 H24B 109.5 . . ?
H24A C24 H24B 109.5 . . ?
C21 C24 H24C 109.5 . . ?
H24A C24 H24C 109.5 . . ?
H24B C24 H24C 109.5 . . ?
C26 C25 Ag7 163.5(4) . . ?
C26 C25 Ag8 88.4(3) . . ?
Ag7 C25 Ag8 85.45(13) . . ?
C26 C25 Ag6 112.9(3) . . ?
Ag7 C25 Ag6 79.75(12) . . ?
Ag8 C25 Ag6 147.05(19) . . ?
C25 C26 C27 173.5(4) . . ?
C25 C26 Ag8 63.9(2) . . ?
C27 C26 Ag8 121.5(3) . . ?
C26 C27 C29 111.5(4) . . ?
C26 C27 C30 109.0(4) . . ?
C29 C27 C30 110.7(5) . . ?
C26 C27 C28 107.1(4) . . ?
C29 C27 C28 108.8(5) . . ?
C30 C27 C28 109.6(5) . . ?
C27 C28 H28A 109.5 . . ?
C27 C28 H28B 109.5 . . ?
H28A C28 H28B 109.5 . . ?
C27 C28 H28C 109.5 . . ?
H28A C28 H28C 109.5 . . ?
H28B C28 H28C 109.5 . . ?
C27 C29 H29A 109.5 . . ?
C27 C29 H29B 109.5 . . ?
H29A C29 H29B 109.5 . . ?
C27 C29 H29C 109.5 . . ?
H29A C29 H29C 109.5 . . ?
H29B C29 H29C 109.5 . . ?
C27 C30 H30A 109.5 . . ?
C27 C30 H30B 109.5 . . ?
H30A C30 H30B 109.5 . . ?
C27 C30 H30C 109.5 . . ?
H30A C30 H30C 109.5 . . ?
H30B C30 H30C 109.5 . . ?
O2 C31 O1 130.6(5) . . ?
O2 C31 C32 114.1(5) . . ?
O1 C31 C32 115.3(5) . . ?
F1 C32 F3 107.3(10) . . ?
F1' C32 F2' 109.2(15) . . ?
F1 C32 F2 103.4(9) . . ?
F3 C32 F2 103.3(9) . . ?
F1' C32 F3' 109.3(15) . . ?
F2' C32 F3' 109.5(13) . . ?
F1' C32 C31 115.3(10) . . ?
F1 C32 C31 115.3(7) . . ?
F3 C32 C31 117.0(7) . . ?
F2' C32 C31 107.8(11) . . ?
F2 C32 C31 109.0(8) . . ?
F3' C32 C31 105.6(9) . . ?
O3' C33 O4 126(3) . . ?
O4 C33 O3 129.7(8) . . ?
O3' C33 C34 110(2) . . ?
O4 C33 C34 115.1(5) . . ?
O3 C33 C34 114.8(7) . . ?
F5' C34 F4' 113.4(18) . . ?
F6 C34 F5 104.9(8) . . ?
F6 C34 F4 103.8(7) . . ?
F5 C34 F4 107.6(9) . . ?
F5' C34 F6' 120.3(18) . . ?
F4' C34 F6' 91.9(16) . . ?
F5' C34 C33 114.3(12) . . ?
F4' C34 C33 113.3(12) . . ?
F6 C34 C33 114.3(7) . . ?
F5 C34 C33 114.7(6) . . ?
F4 C34 C33 110.6(7) . . ?
F6' C34 C33 101.4(10) . . ?
O6 C35 O5 129.2(4) . . ?
O6 C35 C36 113.4(4) . . ?
O5 C35 C36 117.4(4) . . ?
F7 C36 F8 107.6(8) . . ?
F7' C36 F9' 112.0(14) . . ?
F7' C36 F8' 103.2(11) . . ?
F9' C36 F8' 105.8(11) . . ?
F7 C36 F9 102.7(9) . . ?
F8 C36 F9 107.7(10) . . ?
F7' C36 C35 118.9(8) . . ?
F7 C36 C35 113.2(7) . . ?
F8 C36 C35 116.3(9) . . ?
F9' C36 C35 110.7(9) . . ?
F8' C36 C35 104.9(9) . . ?
F9 C36 C35 108.4(6) . . ?
N1 C37 C38 179.0(7) . . ?
C37 C38 H38A 109.5 . . ?
C37 C38 H38B 109.5 . . ?
H38A C38 H38B 109.5 . . ?
C37 C38 H38C 109.5 . . ?
H38A C38 H38C 109.5 . . ?
H38B C38 H38C 109.5 . . ?
C31 O1 Ag1 117.3(3) . . ?
C31 O2 Ag2 126.8(4) . . ?
C33 O3 Ag3 120.3(13) . . ?
C33 O3' Ag3 129(3) . . ?
C33 O4 Ag5 126.7(3) . . ?
C35 O5 Ag1 130.2(3) . 2_667 ?
C35 O5 Ag4 120.0(2) . . ?
Ag1 O5 Ag4 92.46(10) 2_667 . ?
C35 O6 Ag6 126.4(3) . . ?
C37 N1 Ag8 169.9(5) . . ?

loop_
_geom_bond_atom_site_label_1
_geom_bond_atom_site_label_2
_geom_bond_distance
_geom_bond_site_symmetry_2
_geom_bond_publ_flag
Ag1 O1 2.309(4) . ?
Ag1 C1 2.428(4) . ?
Ag1 O5 2.443(3) 2_667 ?
Ag1 C1 2.447(4) 2_667 ?
Ag1 Ag1 2.9232(6) 2_667 ?
Ag1 Ag2 2.9859(4) . ?
Ag1 Ag2 2.9917(5) 2_667 ?
Ag1 Ag3 3.1730(5) 2_667 ?
Ag2 C1 2.165(4) . ?
Ag2 C7 2.237(4) . ?
Ag2 O2 2.348(3) . ?
Ag2 Ag4 2.8746(4) . ?
Ag2 Ag3 2.9946(5) . ?
Ag3 O3' 2.32(4) . ?
Ag3 C1 2.322(4) . ?
Ag3 C13 2.344(4) . ?
Ag3 O3 2.361(14) . ?
Ag3 C2 2.629(4) . ?
Ag3 Ag4 2.8285(5) . ?
Ag4 C7 2.134(4) . ?
Ag4 C13 2.145(4) . ?
Ag4 O5 2.517(3) . ?
Ag4 Ag6 2.8949(4) . ?
Ag4 Ag8 2.9849(5) 2_666 ?
Ag4 Ag7 3.0353(4) 2_666 ?
Ag4 Ag5 3.2747(5) . ?
Ag5 O4 2.300(3) . ?
Ag5 C13 2.353(4) . ?
Ag5 C19 2.354(4) . ?
Ag5 Ag7 3.0000(5) . ?
Ag5 Ag7 3.0292(5) 2_666 ?
Ag5 Ag6 3.1526(5) 2_666 ?
Ag5 Ag8 3.2117(5) 2_666 ?
Ag6 O6 2.288(3) . ?
Ag6 C25 2.368(4) . ?
Ag6 C19 2.380(4) 2_666 ?
Ag6 C13 2.532(4) . ?
Ag6 Ag7 2.8706(4) . ?
Ag6 Ag7 3.1297(5) 2_666 ?
Ag7 C19 2.072(4) . ?
Ag7 C25 2.098(4) . ?
Ag7 Ag8 2.9998(5) . ?
Ag8 N1 2.239(5) . ?
Ag8 C25 2.317(4) . ?
Ag8 C7 2.408(4) 2_666 ?
Ag8 C26 2.578(4) . ?
C1 C2 1.203(6) . ?
C2 C3 1.480(6) . ?
C3 C6 1.44(2) . ?
C3 C5' 1.46(3) . ?
C3 C4' 1.51(3) . ?
C3 C4 1.53(2) . ?
C3 C5 1.57(2) . ?
C3 C6' 1.60(2) . ?
C4 H4A 0.9600 . ?
C4 H4B 0.9600 . ?
C4 H4C 0.9600 . ?
C5 H5A 0.9600 . ?
C5 H5B 0.9600 . ?
C5 H5C 0.9600 . ?
C6 H6A 0.9600 . ?
C6 H6B 0.9600 . ?
C6 H6C 0.9600 . ?
C4' H4'A 0.9600 . ?
C4' H4'B 0.9600 . ?
C4' H4'C 0.9600 . ?
C5' H5'A 0.9600 . ?
C5' H5'B 0.9600 . ?
C5' H5'C 0.9600 . ?
C6' H6'A 0.9600 . ?
C6' H6'B 0.9600 . ?
C6' H6'C 0.9600 . ?
C7 C8 1.197(5) . ?
C8 C9 1.464(6) . ?
C9 C11 1.489(8) . ?
C9 C10 1.517(8) . ?
C9 C12 1.535(9) . ?
C10 H10A 0.9600 . ?
C10 H10B 0.9600 . ?
C10 H10C 0.9600 . ?
C11 H11A 0.9600 . ?
C11 H11B 0.9600 . ?
C11 H11C 0.9600 . ?
C12 H12A 0.9600 . ?
C12 H12B 0.9600 . ?
C12 H12C 0.9600 . ?
C13 C14 1.199(5) . ?
C14 C15 1.483(6) . ?
C15 C17 1.486(8) . ?
C15 C18 1.504(7) . ?
C15 C16 1.523(7) . ?
C16 H16A 0.9600 . ?
C16 H16B 0.9600 . ?
C16 H16C 0.9600 . ?
C17 H17A 0.9600 . ?
C17 H17B 0.9600 . ?
C17 H17C 0.9600 . ?
C18 H18A 0.9600 . ?
C18 H18B 0.9600 . ?
C18 H18C 0.9600 . ?
C19 C20 1.202(6) . ?
C20 C21 1.470(6) . ?
C21 C22 1.511(8) . ?
C21 C23 1.518(9) . ?
C21 C24 1.532(8) . ?
C22 H22A 0.9600 . ?
C22 H22B 0.9600 . ?
C22 H22C 0.9600 . ?
C23 H23A 0.9600 . ?
C23 H23B 0.9600 . ?
C23 H23C 0.9600 . ?
C24 H24A 0.9600 . ?
C24 H24B 0.9600 . ?
C24 H24C 0.9600 . ?
C25 C26 1.199(5) . ?
C26 C27 1.484(5) . ?
C27 C29 1.495(7) . ?
C27 C30 1.516(7) . ?
C27 C28 1.516(7) . ?
C28 H28A 0.9600 . ?
C28 H28B 0.9600 . ?
C28 H28C 0.9600 . ?
C29 H29A 0.9600 . ?
C29 H29B 0.9600 . ?
C29 H29C 0.9600 . ?
C30 H30A 0.9600 . ?
C30 H30B 0.9600 . ?
C30 H30C 0.9600 . ?
C31 O2 1.226(6) . ?
C31 O1 1.227(6) . ?
C31 C32 1.525(8) . ?
C32 F1' 1.25(2) . ?
C32 F1 1.293(12) . ?
C32 F3 1.297(11) . ?
C32 F2' 1.32(2) . ?
C32 F2 1.387(13) . ?
C32 F3' 1.41(2) . ?
C33 O3' 1.16(4) . ?
C33 O4 1.220(6) . ?
C33 O3 1.246(15) . ?
C33 C34 1.525(8) . ?
C34 F5' 1.22(2) . ?
C34 F4' 1.27(3) . ?
C34 F6 1.303(10) . ?
C34 F5 1.323(10) . ?
C34 F4 1.349(11) . ?
C34 F6' 1.43(3) . ?
C35 O6 1.222(5) . ?
C35 O5 1.243(5) . ?
C35 C36 1.520(6) . ?
C36 F7' 1.184(16) . ?
C36 F7 1.294(13) . ?
C36 F8 1.297(15) . ?
C36 F9' 1.35(2) . ?
C36 F8' 1.41(2) . ?
C36 F9 1.421(13) . ?
C37 N1 1.111(6) . ?
C37 C38 1.439(8) . ?
C38 H38A 0.9600 . ?
C38 H38B 0.9600 . ?
C38 H38C 0.9600 . ?
